data_4084872
loop_
_publ_author_name
'Samouei, Hamidreza'
'Miloserdov, Fedor M.'
'Escudero-Ad\'an, Eduardo C.'
'Grushin, Vladimir V.'

_publ_section_title
;
 Solid-State Structure and Solution Reactivity of [(Ph3P)4Ru(H)2] and
 Related Ru(II) Complexes Used in Catalysis: A Reinvestigation
;
_journal_issue 24
_journal_name_full Organometallics
_journal_page_first 7279
_journal_paper_doi 10.1021/om5010572
_journal_volume 33
_journal_year 2014
_chemical_formula_sum 'C92 H83 O0.5 P5 Ru2'
_chemical_formula_weight 1553.57
_chemical_name_systematic
;
 ?
;
_space_group_IT_number 15
_space_group_name_Hall '-C 2yc'
_symmetry_cell_setting monoclinic
_symmetry_space_group_name_Hall '-C 2yc'
_symmetry_space_group_name_H-M 'C 1 2/c 1'
_atom_sites_solution_hydrogens mixed
_audit_creation_method SHELXL-2012
_cell_angle_alpha 90
_cell_angle_beta 93.219(11)
_cell_angle_gamma 90
_cell_formula_units_Z 8
_cell_length_a 49.30(2)
_cell_length_b 13.349(6)
_cell_length_c 22.582(11)
_cell_measurement_reflns_used 835
_cell_measurement_temperature 100(2)
_cell_measurement_theta_max 24.97
_cell_measurement_theta_min 2.38
_cell_volume 14838(12)
_computing_cell_refinement 'Bruker APEX2 v2011.4-0'
_computing_data_collection 'Bruker APEX2 v2011.4-0'
_computing_data_reduction 'Bruker SAINT V7.60A'
_computing_molecular_graphics 'Bruker SHELXTL'
_computing_publication_material 'Bruker SHELXTL'
_computing_structure_refinement 'SHELXL-2012 (Sheldrick, 2012)'
_computing_structure_solution Sir2011
_diffrn_ambient_temperature 100(2)
_diffrn_detector_area_resol_mean 512
_diffrn_detector_type '4K CCD area detector APEX II'
_diffrn_measured_fraction_theta_full 0.977
_diffrn_measured_fraction_theta_max 0.894
_diffrn_measurement_device_type 'APEX DUO Kappa 4-axis goniometer'
_diffrn_measurement_method
;
 Fullsphere data collection, phi and omega scans
;
_diffrn_measurement_specimen_support 'magnetic support with MicroMount'
_diffrn_radiation_monochromator 'Quazar MX Multilayer Optics'
_diffrn_radiation_type MoK\a
_diffrn_radiation_wavelength 0.71073
_diffrn_reflns_av_unetI/netI 0.1824
_diffrn_reflns_Laue_measured_fraction_full 0.977
_diffrn_reflns_Laue_measured_fraction_max 0.894
_diffrn_reflns_limit_h_max 61
_diffrn_reflns_limit_h_min -61
_diffrn_reflns_limit_k_max 16
_diffrn_reflns_limit_k_min 0
_diffrn_reflns_limit_l_max 27
_diffrn_reflns_limit_l_min 0
_diffrn_reflns_point_group_measured_fraction_full 0.977
_diffrn_reflns_point_group_measured_fraction_max 0.894
_diffrn_reflns_theta_full 25.242
_diffrn_reflns_theta_max 26.444
_diffrn_reflns_theta_min 0.827
_diffrn_source 'Microfocus source E025 IuS'
_diffrn_source_current 0.6
_diffrn_source_power 50
_diffrn_source_size '0.2 mm x 0.2 mm fine focus'
_diffrn_source_type 'Bruker APEX DUO'
_exptl_absorpt_coefficient_mu 0.564
_exptl_absorpt_correction_T_max 0.9888
_exptl_absorpt_correction_T_min 0.9458
_exptl_absorpt_correction_type empirical
_exptl_absorpt_process_details
; 
 TWINABS Version 2008/0 Bruker-Nonius
 Blessing, Acta Cryst. (1995) A51 33-38
;
_exptl_crystal_colour red
_exptl_crystal_density_diffrn 1.391
_exptl_crystal_description plate
_exptl_crystal_F_000 6416
_exptl_crystal_size_max 0.10
_exptl_crystal_size_mid 0.10
_exptl_crystal_size_min 0.02
_refine_diff_density_max 1.632
_refine_diff_density_min -1.572
_refine_diff_density_rms 0.224
_refine_ls_extinction_method none
_refine_ls_goodness_of_fit_ref 1.297
_refine_ls_hydrogen_treatment noref
_refine_ls_matrix_type full
_refine_ls_number_parameters 961
_refine_ls_number_reflns 15893
_refine_ls_number_restraints 594
_refine_ls_restrained_S_all 1.365
_refine_ls_R_factor_all 0.1637
_refine_ls_R_factor_gt 0.1065
_refine_ls_shift/su_max 0.000
_refine_ls_shift/su_mean 0.000
_refine_ls_structure_factor_coef Fsqd
_refine_ls_weighting_details
;
 w=1/[\s^2^(Fo^2^)+(0.1000P)^2^]
 where P=(Fo^2^+2Fc^2^)/3
;
_refine_ls_weighting_scheme calc
_refine_ls_wR_factor_gt 0.2377
_refine_ls_wR_factor_ref 0.2636
_reflns_Friedel_coverage 0.000
_reflns_number_gt 10760
_reflns_number_total 15893
_reflns_threshold_expression >2sigma(I)
_cod_data_source_file om5010572_si_001.cif
_cod_data_source_block mo_HRS557b_25
_cod_depositor_comments
;
The following automatic conversions were performed:

'_symmetry_cell_setting' value 'Monoclinic' changed to 'monoclinic'
according to
/home/saulius/struct/COD-crude-data--automatic-downloads/rss-feeds/ACS/lib/dictionaries/cif_core.dic
dictionary named 'cif_core.dic' version 2.4.2 from 2011-04-26.

Automatic conversion script
Id: cif_fix_values 2935 2014-11-11 08:27:57Z andrius 

 Adding full bibliography for 4084867--4084875.cif.
;
_cod_original_cell_volume 14837(12)
_cod_original_sg_symbol_H-M C2/c
_cod_original_formula_sum 'C92 H83 O0.50 P5 Ru2'
_cod_database_code 4084872
_shelx_space_group_comment
;
The symmetry employed for this shelxl refinement is uniquely defined
by the following loop, which should always be used as a source of
symmetry information in preference to the above space-group names.
They are only intended as comments.
;
_shelx_estimated_absorpt_t_min 0.946
_shelx_estimated_absorpt_t_max 0.989
_shelxl_version_number 2012-9

loop_
_space_group_symop_operation_xyz
'x, y, z'
'-x, y, -z+1/2'
'x+1/2, y+1/2, z'
'-x+1/2, y+1/2, -z+1/2'
'-x, -y, -z'
'x, -y, z-1/2'
'-x+1/2, -y+1/2, -z'
'x+1/2, -y+1/2, z-1/2'

loop_
_atom_site_label
_atom_site_type_symbol
_atom_site_fract_x
_atom_site_fract_y
_atom_site_fract_z
_atom_site_U_iso_or_equiv
_atom_site_adp_type
_atom_site_occupancy
_atom_site_site_symmetry_order
_atom_site_calc_flag
_atom_site_refinement_flags_posn
_atom_site_refinement_flags_adp
_atom_site_refinement_flags_occupancy
_atom_site_disorder_assembly
_atom_site_disorder_group
Ru1 Ru 0.11505(2) 0.28746(7) 0.15259(5) 0.0160(3) Uani 1 1 d D . . . .
H1A H 0.1336(8) 0.1847(11) 0.181(4) 0.024 Uiso 1 1 d D U . . .
H2A H 0.1493(3) 0.314(8) 0.143(3) 0.024 Uiso 1 1 d D U . . .
H3A H 0.1312(7) 0.317(6) 0.2215(17) 0.024 Uiso 1 1 d D U . . .
Ru2 Ru 0.16161(2) 0.25514(8) 0.20813(5) 0.0156(2) Uani 1 1 d D . . . .
H2RU H 0.1844 0.3283 0.2374 0.019 Uiso 1 1 d DR U . . .
P1 P 0.10893(7) 0.4638(3) 0.13824(16) 0.0208(8) Uani 1 1 d . . . . .
P2 P 0.07586(7) 0.2317(3) 0.19615(19) 0.0242(8) Uani 1 1 d . . . . .
P3 P 0.10708(7) 0.2118(3) 0.06010(16) 0.0200(8) Uani 1 1 d . . . . .
P4 P 0.20036(7) 0.2037(2) 0.16965(16) 0.0152(7) Uani 1 1 d . . . . .
P5 P 0.17112(7) 0.1933(3) 0.29930(16) 0.0193(8) Uani 1 1 d . . . . .
C1 C 0.1155(3) 0.5401(9) 0.2064(7) 0.028(2) Uani 1 1 d . U . . .
C2 C 0.1393(3) 0.5227(11) 0.2412(7) 0.032(2) Uani 1 1 d . U . . .
H2 H 0.1521 0.4746 0.2293 0.039 Uiso 1 1 calc R U . . .
C3 C 0.1442(3) 0.5776(11) 0.2945(7) 0.036(2) Uani 1 1 d . U . . .
H3 H 0.1600 0.5632 0.3190 0.043 Uiso 1 1 calc R U . . .
C4 C 0.1272(3) 0.6494(11) 0.3113(8) 0.036(2) Uani 1 1 d . U . . .
H4 H 0.1311 0.6861 0.3468 0.043 Uiso 1 1 calc R U . . .
C5 C 0.1041(3) 0.6690(11) 0.2766(7) 0.034(2) Uani 1 1 d . U . . .
H5 H 0.0916 0.7180 0.2888 0.041 Uiso 1 1 calc R U . . .
C6 C 0.0989(3) 0.6176(10) 0.2236(7) 0.030(2) Uani 1 1 d . U . . .
H6 H 0.0836 0.6360 0.1985 0.036 Uiso 1 1 calc R U . . .
C7 C 0.0765(3) 0.5264(11) 0.1101(7) 0.029(4) Uani 1 1 d . . . . .
C8 C 0.0526(3) 0.5006(11) 0.1366(7) 0.029(3) Uani 1 1 d . U . . .
H8 H 0.0531 0.4528 0.1678 0.035 Uiso 1 1 calc R U . . .
C9 C 0.0287(4) 0.5434(12) 0.1180(8) 0.048(5) Uani 1 1 d . . . . .
H9 H 0.0129 0.5296 0.1386 0.058 Uiso 1 1 calc R U . . .
C10 C 0.0270(3) 0.6081(16) 0.0688(9) 0.061(6) Uani 1 1 d . . . . .
H10 H 0.0099 0.6328 0.0538 0.073 Uiso 1 1 calc R U . . .
C11 C 0.0502(3) 0.6349(13) 0.0429(8) 0.044(5) Uani 1 1 d . . . . .
H11 H 0.0495 0.6807 0.0107 0.052 Uiso 1 1 calc R U . . .
C12 C 0.0751(3) 0.5951(10) 0.0636(7) 0.029(4) Uani 1 1 d . . . . .
H12 H 0.0913 0.6151 0.0459 0.034 Uiso 1 1 calc R U . . .
C13 C 0.1324(3) 0.5266(10) 0.0892(7) 0.026(2) Uani 1 1 d . U . . .
C14 C 0.1491(3) 0.6022(10) 0.1061(7) 0.027(2) Uani 1 1 d . U . . .
H14 H 0.1500 0.6234 0.1463 0.033 Uiso 1 1 calc R U . . .
C15 C 0.1653(3) 0.6511(10) 0.0650(7) 0.029(2) Uani 1 1 d . U . . .
H15 H 0.1768 0.7043 0.0785 0.035 Uiso 1 1 calc R U . . .
C16 C 0.1649(3) 0.6244(10) 0.0068(7) 0.031(2) Uani 1 1 d . U . . .
H16 H 0.1751 0.6593 -0.0211 0.037 Uiso 1 1 calc R U . . .
C17 C 0.1484(3) 0.5412(10) -0.0093(7) 0.029(2) Uani 1 1 d . U . . .
H17 H 0.1485 0.5158 -0.0486 0.034 Uiso 1 1 calc R U . . .
C18 C 0.1326(3) 0.4976(11) 0.0290(7) 0.028(2) Uani 1 1 d . U . . .
H18 H 0.1209 0.4449 0.0153 0.033 Uiso 1 1 calc R U . . .
C19 C 0.0599(3) 0.3132(11) 0.2511(7) 0.029(2) Uani 1 1 d . U . . .
C20 C 0.0746(3) 0.3923(10) 0.2759(7) 0.029(2) Uani 1 1 d . U . . .
H20 H 0.0922 0.4059 0.2626 0.035 Uiso 1 1 calc R U . . .
C21 C 0.0645(3) 0.4521(11) 0.3195(7) 0.033(2) Uani 1 1 d . U . . .
H21 H 0.0747 0.5066 0.3361 0.039 Uiso 1 1 calc R U . . .
C22 C 0.0387(3) 0.4292(12) 0.3381(7) 0.037(2) Uani 1 1 d . U . . .
H22 H 0.0311 0.4698 0.3674 0.045 Uiso 1 1 calc R U . . .
C23 C 0.0243(3) 0.3499(12) 0.3150(8) 0.038(2) Uani 1 1 d . U . . .
H23 H 0.0071 0.3338 0.3296 0.046 Uiso 1 1 calc R U . . .
C24 C 0.0346(3) 0.2932(12) 0.2707(8) 0.036(2) Uani 1 1 d . U . . .
H24 H 0.0242 0.2398 0.2535 0.043 Uiso 1 1 calc R U . . .
C25 C 0.0449(3) 0.1935(11) 0.1515(7) 0.028(4) Uani 1 1 d . . . . .
C26 C 0.0369(3) 0.2542(11) 0.1040(7) 0.028(3) Uani 1 1 d . . . . .
H26 H 0.0474 0.3118 0.0956 0.033 Uiso 1 1 calc R U . . .
C27 C 0.0138(3) 0.2313(14) 0.0685(9) 0.049(5) Uani 1 1 d . . . . .
H27 H 0.0086 0.2733 0.0359 0.059 Uiso 1 1 calc R U . . .
C28 C -0.0018(4) 0.1478(15) 0.0801(9) 0.058(6) Uani 1 1 d . . . . .
H28 H -0.0174 0.1319 0.0553 0.070 Uiso 1 1 calc R U . . .
C29 C 0.0057(3) 0.0889(14) 0.1276(9) 0.051(5) Uani 1 1 d . . . . .
H29 H -0.0054 0.0334 0.1367 0.061 Uiso 1 1 calc R U . . .
C30 C 0.0293(3) 0.1086(13) 0.1634(8) 0.041(4) Uani 1 1 d . . . . .
H30 H 0.0347 0.0650 0.1952 0.049 Uiso 1 1 calc R U . . .
C31 C 0.0808(3) 0.1194(10) 0.2417(6) 0.024(2) Uani 1 1 d . U . . .
C32 C 0.0780(3) 0.1146(11) 0.3041(7) 0.028(2) Uani 1 1 d . U . . .
H32 H 0.0739 0.1742 0.3247 0.033 Uiso 1 1 calc R U . . .
C33 C 0.0812(3) 0.0274(11) 0.3356(7) 0.030(2) Uani 1 1 d . U . . .
H33 H 0.0798 0.0275 0.3774 0.036 Uiso 1 1 calc R U . . .
C34 C 0.0864(3) -0.0611(11) 0.3061(7) 0.030(2) Uani 1 1 d . U . . .
H34 H 0.0881 -0.1225 0.3273 0.036 Uiso 1 1 calc R U . . .
C35 C 0.0890(3) -0.0588(10) 0.2468(7) 0.028(2) Uani 1 1 d . U . . .
H35 H 0.0922 -0.1198 0.2267 0.033 Uiso 1 1 calc R U . . .
C36 C 0.0870(3) 0.0287(10) 0.2143(7) 0.026(2) Uani 1 1 d . U . . .
H36 H 0.0900 0.0275 0.1731 0.031 Uiso 1 1 calc R U . . .
C37 C 0.1001(3) 0.0769(10) 0.0653(6) 0.023(2) Uani 1 1 d . U . . .
C38 C 0.1211(3) 0.0131(10) 0.0838(6) 0.024(2) Uani 1 1 d . U . . .
H38 H 0.1390 0.0388 0.0898 0.029 Uiso 1 1 calc R U . . .
C39 C 0.1162(3) -0.0886(10) 0.0934(6) 0.026(2) Uani 1 1 d . U . . .
H39 H 0.1309 -0.1317 0.1051 0.031 Uiso 1 1 calc R U . . .
C40 C 0.0904(3) -0.1269(11) 0.0863(7) 0.028(2) Uani 1 1 d . U . . .
H40 H 0.0872 -0.1961 0.0927 0.033 Uiso 1 1 calc R U . . .
C41 C 0.0689(3) -0.0630(11) 0.0694(7) 0.029(2) Uani 1 1 d . U . . .
H41 H 0.0510 -0.0893 0.0650 0.034 Uiso 1 1 calc R U . . .
C42 C 0.0730(3) 0.0346(10) 0.0594(7) 0.026(2) Uani 1 1 d . U . . .
H42 H 0.0580 0.0765 0.0482 0.032 Uiso 1 1 calc R U . . .
C43 C 0.1357(3) 0.2128(11) 0.0110(6) 0.026(3) Uani 1 1 d . . . . .
C44 C 0.1556(3) 0.2835(9) 0.0179(6) 0.020(3) Uani 1 1 d . . . . .
H44 H 0.1562 0.3264 0.0515 0.024 Uiso 1 1 calc R U . . .
C45 C 0.1754(3) 0.2932(10) -0.0243(7) 0.022(3) Uani 1 1 d . . . . .
H45 H 0.1890 0.3435 -0.0195 0.027 Uiso 1 1 calc R U . . .
C46 C 0.1751(3) 0.2299(9) -0.0727(6) 0.019(3) Uani 1 1 d . . . . .
H46 H 0.1882 0.2377 -0.1017 0.023 Uiso 1 1 calc R U . . .
C47 C 0.1560(3) 0.1556(11) -0.0786(7) 0.030(4) Uani 1 1 d . . . . .
H47 H 0.1559 0.1106 -0.1112 0.036 Uiso 1 1 calc R U . . .
C48 C 0.1369(3) 0.1472(10) -0.0368(6) 0.020(3) Uani 1 1 d . . . . .
H48 H 0.1241 0.0943 -0.0407 0.024 Uiso 1 1 calc R U . . .
C49 C 0.0813(3) 0.2520(11) 0.0005(6) 0.023(2) Uani 1 1 d . U . . .
C50 C 0.0713(3) 0.1889(11) -0.0453(6) 0.026(2) Uani 1 1 d . U . . .
H50 H 0.0770 0.1210 -0.0459 0.031 Uiso 1 1 calc R U . . .
C51 C 0.0527(3) 0.2246(11) -0.0909(7) 0.029(2) Uani 1 1 d . U . . .
H51 H 0.0460 0.1820 -0.1222 0.035 Uiso 1 1 calc R U . . .
C52 C 0.0447(3) 0.3216(11) -0.0881(7) 0.031(2) Uani 1 1 d . U . . .
H52 H 0.0320 0.3467 -0.1175 0.037 Uiso 1 1 calc R U . . .
C53 C 0.0544(3) 0.3837(11) -0.0446(7) 0.029(2) Uani 1 1 d . U . . .
H53 H 0.0492 0.4522 -0.0447 0.035 Uiso 1 1 calc R U . . .
C54 C 0.0722(3) 0.3456(11) 0.0009(7) 0.025(2) Uani 1 1 d . U . . .
H54 H 0.0778 0.3882 0.0330 0.031 Uiso 1 1 calc R U . . .
C55 C 0.2163(2) 0.2969(10) 0.1216(6) 0.015(3) Uani 1 1 d . . . . .
C56 C 0.2057(3) 0.3923(10) 0.1150(6) 0.020(3) Uani 1 1 d . . . . .
H56 H 0.1895 0.4106 0.1333 0.024 Uiso 1 1 calc R U . . .
C57 C 0.2192(3) 0.4610(10) 0.0809(6) 0.025(3) Uani 1 1 d . . . . .
H57 H 0.2121 0.5269 0.0761 0.030 Uiso 1 1 calc R U . . .
C58 C 0.2426(3) 0.4356(10) 0.0537(6) 0.022(3) Uani 1 1 d . . . . .
H58 H 0.2517 0.4838 0.0311 0.027 Uiso 1 1 calc R U . . .
C59 C 0.2527(3) 0.3395(10) 0.0598(6) 0.025(3) Uani 1 1 d . . . . .
H59 H 0.2686 0.3205 0.0406 0.030 Uiso 1 1 calc R U . . .
C60 C 0.2396(3) 0.2713(10) 0.0938(6) 0.019(3) Uani 1 1 d . . . . .
H60 H 0.2466 0.2053 0.0983 0.023 Uiso 1 1 calc R U . . .
C61 C 0.2312(3) 0.1695(10) 0.2160(7) 0.023(3) Uani 1 1 d . . . . .
C62 C 0.2412(3) 0.2442(10) 0.2567(6) 0.023(3) Uani 1 1 d . . . . .
H62 H 0.2318 0.3061 0.2592 0.028 Uiso 1 1 calc R U . . .
C63 C 0.2641(3) 0.2280(10) 0.2922(7) 0.031(4) Uani 1 1 d . . . . .
H63 H 0.2704 0.2783 0.3194 0.037 Uiso 1 1 calc R U . . .
C64 C 0.2781(3) 0.1395(13) 0.2888(8) 0.038(4) Uani 1 1 d . . . . .
H64 H 0.2939 0.1291 0.3140 0.046 Uiso 1 1 calc R U . . .
C65 C 0.2697(3) 0.0657(12) 0.2498(7) 0.029(4) Uani 1 1 d . . . . .
H65 H 0.2792 0.0041 0.2482 0.035 Uiso 1 1 calc R U . . .
C66 C 0.2465(3) 0.0834(9) 0.2121(6) 0.021(3) Uani 1 1 d . . . . .
H66 H 0.2412 0.0346 0.1830 0.025 Uiso 1 1 calc R U . . .
C67 C 0.1969(3) 0.0923(10) 0.1227(6) 0.0185(19) Uani 1 1 d . U . . .
C68 C 0.1906(3) 0.0004(10) 0.1484(6) 0.0200(19) Uani 1 1 d . U . . .
H68 H 0.1885 -0.0027 0.1899 0.024 Uiso 1 1 calc R U . . .
C69 C 0.1875(3) -0.0862(11) 0.1148(6) 0.021(2) Uani 1 1 d . U . . .
H69 H 0.1842 -0.1479 0.1340 0.026 Uiso 1 1 calc R U . . .
C70 C 0.1890(3) -0.0842(11) 0.0531(6) 0.023(2) Uani 1 1 d . U . . .
H70 H 0.1867 -0.1432 0.0299 0.027 Uiso 1 1 calc R U . . .
C71 C 0.1942(3) 0.0097(10) 0.0269(6) 0.0196(19) Uani 1 1 d . U . . .
H71 H 0.1953 0.0144 -0.0149 0.024 Uiso 1 1 calc R U . . .
C72 C 0.1977(3) 0.0929(10) 0.0608(6) 0.0182(19) Uani 1 1 d . U . . .
H72 H 0.2008 0.1549 0.0417 0.022 Uiso 1 1 calc R U . . .
C73 C 0.1448(3) 0.2000(11) 0.3531(6) 0.026(2) Uani 1 1 d . U . . .
C74 C 0.1425(3) 0.1304(11) 0.3974(6) 0.029(2) Uani 1 1 d . U . . .
H74 H 0.1538 0.0726 0.3975 0.035 Uiso 1 1 calc R U . . .
C75 C 0.1240(3) 0.1411(11) 0.4433(7) 0.032(2) Uani 1 1 d . U . . .
H75 H 0.1223 0.0909 0.4727 0.039 Uiso 1 1 calc R U . . .
C76 C 0.1086(3) 0.2275(11) 0.4432(7) 0.033(2) Uani 1 1 d . U . . .
H76 H 0.0964 0.2368 0.4737 0.039 Uiso 1 1 calc R U . . .
C77 C 0.1103(3) 0.2977(11) 0.4027(6) 0.030(2) Uani 1 1 d . U . . .
H77 H 0.0995 0.3564 0.4046 0.036 Uiso 1 1 calc R U . . .
C78 C 0.1283(3) 0.2861(11) 0.3559(6) 0.028(2) Uani 1 1 d . U . . .
H78 H 0.1293 0.3366 0.3264 0.034 Uiso 1 1 calc R U . . .
C79 C 0.1968(3) 0.2543(11) 0.3498(7) 0.034(2) Uani 1 1 d . U . . .
C80 C 0.2003(3) 0.3573(11) 0.3473(7) 0.037(2) Uani 1 1 d . U . . .
H80 H 0.1899 0.3953 0.3186 0.044 Uiso 1 1 calc R U . . .
C81 C 0.2189(4) 0.4058(12) 0.3866(8) 0.042(2) Uani 1 1 d . U . . .
H81 H 0.2213 0.4763 0.3845 0.050 Uiso 1 1 calc R U . . .
C82 C 0.2338(4) 0.3506(12) 0.4284(8) 0.048(3) Uani 1 1 d . U . . .
H82 H 0.2477 0.3821 0.4526 0.057 Uiso 1 1 calc R U . . .
C83 C 0.2287(4) 0.2501(12) 0.4353(8) 0.047(3) Uani 1 1 d . U . . .
H83 H 0.2378 0.2150 0.4672 0.056 Uiso 1 1 calc R U . . .
C84 C 0.2111(3) 0.1997(12) 0.3976(7) 0.041(3) Uani 1 1 d . U . . .
H84 H 0.2082 0.1300 0.4025 0.049 Uiso 1 1 calc R U . . .
C85 C 0.1786(3) 0.0579(10) 0.3004(6) 0.023(2) Uani 1 1 d . U . . .
C86 C 0.2037(3) 0.0145(10) 0.3104(6) 0.027(2) Uani 1 1 d . U . . .
H86 H 0.2188 0.0537 0.3243 0.032 Uiso 1 1 calc R U . . .
C87 C 0.2067(3) -0.0892(10) 0.2995(6) 0.028(2) Uani 1 1 d . U . . .
H87 H 0.2243 -0.1186 0.3046 0.033 Uiso 1 1 calc R U . . .
C88 C 0.1855(3) -0.1472(11) 0.2824(6) 0.027(2) Uani 1 1 d . U . . .
H88 H 0.1878 -0.2175 0.2784 0.033 Uiso 1 1 calc R U . . .
C89 C 0.1601(3) -0.1037(10) 0.2703(6) 0.027(2) Uani 1 1 d . U . . .
H89 H 0.1452 -0.1434 0.2557 0.032 Uiso 1 1 calc R U . . .
C90 C 0.1568(3) -0.0026(10) 0.2797(6) 0.023(2) Uani 1 1 d . U . . .
H90 H 0.1394 0.0268 0.2720 0.028 Uiso 1 1 calc R U . . .
O1S O 0.0163(14) 0.834(4) 0.207(3) 0.111(16) Uani 0.25 1 d DG U P A 1
C1S C -0.0085(15) 0.846(4) 0.239(3) 0.110(16) Uani 0.25 1 d DG U P A 1
H1S1 H -0.0056 0.9063 0.2642 0.132 Uiso 0.25 1 d R U P A 1
H1S2 H -0.0232 0.8621 0.2094 0.132 Uiso 0.25 1 d R U P A 1
C2S C -0.0198(13) 0.739(5) 0.244(5) 0.111(16) Uani 0.25 1 d DG U P A 1
H2S1 H -0.0164 0.7889 0.2132 0.133 Uiso 0.25 1 d R U P A 1
H2S2 H -0.0382 0.7110 0.2354 0.133 Uiso 0.25 1 d R U P A 1
C3S C 0.0058(17) 0.672(4) 0.247(5) 0.111(16) Uani 0.25 1 d DG U P A 1
H3S1 H 0.0079 0.6193 0.2168 0.133 Uiso 0.25 1 d R U P A 1
H3S2 H 0.0041 0.6351 0.2845 0.133 Uiso 0.25 1 d R U P A 1
C4S C 0.0290(12) 0.739(5) 0.226(4) 0.109(16) Uani 0.25 1 d DG U P A 1
H4S1 H 0.0153 0.7548 0.1936 0.131 Uiso 0.25 1 d R U P A 1
H4S2 H 0.0474 0.7283 0.2117 0.131 Uiso 0.25 1 d R U P A 1
O1S' O 0.0071(12) 0.733(2) 0.2201(19) 0.17(2) Uani 0.25 1 d D U P B 2
C1S' C 0.0022(9) 0.732(2) 0.2837(18) 0.17(2) Uani 0.25 1 d D U P B 2
H1S3 H 0.0092 0.7368 0.3255 0.200 Uiso 0.25 1 d DR U P B 2
H1S4 H -0.0177 0.7416 0.2799 0.200 Uiso 0.25 1 d R U P B 2
C2S' C -0.0122(8) 0.832(3) 0.2947(14) 0.17(2) Uani 0.25 1 d D U P B 2
H2S3 H -0.0298 0.8504 0.2743 0.201 Uiso 0.25 1 d R U P B 2
H2S4 H -0.0147 0.7724 0.3200 0.201 Uiso 0.25 1 d R U P B 2
C3S' C 0.0000 0.9038(19) 0.2500 0.17(2) Uani 0.5 2 d DS TU P B 2
H3S3 H 0.0129 0.9477 0.2729 0.201 Uiso 0.25 1 d R U P B 2
H3S4 H -0.0129 0.9477 0.2271 0.201 Uiso 0.25 1 d R U P B 2
C4S' C 0.0137(11) 0.837(3) 0.2048(16) 0.17(2) Uani 0.25 1 d D U P B 2
H4S3 H 0.0020 0.8031 0.1740 0.202 Uiso 0.25 1 d R U P B 2
H4S4 H 0.0010 0.8660 0.2326 0.202 Uiso 0.25 1 d R U P B 2

loop_
_atom_site_aniso_label
_atom_site_aniso_U_11
_atom_site_aniso_U_22
_atom_site_aniso_U_33
_atom_site_aniso_U_23
_atom_site_aniso_U_13
_atom_site_aniso_U_12
Ru1 0.0203(5) 0.0164(5) 0.0117(5) 0.0013(5) 0.0051(5) 0.0009(5)
Ru2 0.0224(5) 0.0158(5) 0.0088(5) 0.0000(5) 0.0026(5) 0.0025(5)
P1 0.0234(19) 0.0175(19) 0.021(2) -0.0004(14) -0.0019(16) 0.0008(15)
P2 0.0250(19) 0.031(2) 0.018(2) 0.0068(17) 0.0084(17) -0.0017(16)
P3 0.024(2) 0.0206(19) 0.015(2) 0.0008(15) 0.0029(15) 0.0003(16)
P4 0.0253(18) 0.0089(17) 0.0111(19) 0.0008(14) -0.0001(15) 0.0012(14)
P5 0.029(2) 0.020(2) 0.0093(18) 0.0021(14) 0.0007(15) -0.0030(15)
C1 0.039(5) 0.017(4) 0.027(5) 0.001(4) -0.002(4) -0.004(4)
C2 0.042(5) 0.021(5) 0.032(5) -0.001(4) -0.006(4) -0.001(4)
C3 0.048(5) 0.025(5) 0.033(5) -0.002(4) -0.010(4) -0.004(4)
C4 0.052(5) 0.023(5) 0.032(5) -0.003(4) -0.009(4) -0.005(4)
C5 0.048(5) 0.023(5) 0.030(5) -0.003(4) -0.004(4) -0.003(4)
C6 0.041(5) 0.020(5) 0.028(5) -0.001(4) -0.003(4) -0.002(4)
C7 0.020(7) 0.036(10) 0.031(10) 0.003(7) -0.002(7) 0.009(7)
C8 0.028(5) 0.028(5) 0.031(6) 0.006(4) 0.000(4) 0.009(4)
C9 0.056(12) 0.044(11) 0.046(12) 0.023(9) 0.024(10) 0.018(9)
C10 0.017(9) 0.105(17) 0.060(15) 0.035(12) -0.006(9) 0.002(10)
C11 0.036(10) 0.051(11) 0.042(12) 0.016(9) -0.012(9) 0.016(8)
C12 0.031(9) 0.023(8) 0.032(10) 0.006(7) 0.006(7) -0.010(7)
C13 0.029(5) 0.018(5) 0.030(5) 0.006(4) 0.005(4) -0.004(4)
C14 0.033(5) 0.019(5) 0.031(5) 0.006(4) 0.005(4) -0.002(4)
C15 0.035(5) 0.020(5) 0.032(5) 0.006(4) 0.004(4) -0.007(4)
C16 0.038(5) 0.022(5) 0.032(5) 0.005(4) 0.004(4) -0.006(4)
C17 0.035(5) 0.021(5) 0.029(5) 0.007(4) 0.002(4) -0.002(4)
C18 0.032(5) 0.022(5) 0.030(5) 0.004(4) 0.003(4) -0.002(4)
C19 0.035(5) 0.032(5) 0.021(5) 0.003(4) 0.016(4) 0.000(4)
C20 0.035(5) 0.031(5) 0.022(5) 0.004(4) 0.013(4) 0.003(4)
C21 0.039(5) 0.033(5) 0.027(5) 0.000(4) 0.015(4) 0.003(4)
C22 0.042(5) 0.040(5) 0.031(5) -0.003(4) 0.018(4) 0.004(4)
C23 0.041(5) 0.043(5) 0.034(5) -0.004(4) 0.022(4) 0.001(4)
C24 0.038(5) 0.040(5) 0.031(5) -0.003(4) 0.019(4) -0.001(4)
C25 0.024(7) 0.049(10) 0.013(8) 0.000(7) 0.012(6) 0.016(7)
C26 0.025(8) 0.032(9) 0.026(9) -0.008(7) -0.001(7) -0.005(7)
C27 0.028(9) 0.071(14) 0.047(12) 0.026(10) -0.003(8) 0.006(9)
C28 0.037(10) 0.081(15) 0.053(14) 0.012(11) -0.025(10) 0.001(11)
C29 0.026(10) 0.069(13) 0.057(14) 0.012(10) 0.000(9) -0.011(8)
C30 0.022(8) 0.055(11) 0.045(12) 0.011(9) 0.002(8) 0.004(8)
C31 0.036(5) 0.019(4) 0.019(4) 0.003(3) 0.006(4) -0.009(4)
C32 0.041(5) 0.023(4) 0.020(5) 0.002(4) 0.011(4) -0.008(4)
C33 0.045(5) 0.028(5) 0.020(4) 0.005(3) 0.012(4) -0.005(4)
C34 0.045(5) 0.024(4) 0.022(5) 0.007(4) 0.011(4) -0.004(4)
C35 0.042(5) 0.019(4) 0.023(5) 0.004(4) 0.010(4) -0.004(4)
C36 0.037(5) 0.018(4) 0.023(4) 0.004(3) 0.009(4) -0.005(4)
C37 0.034(5) 0.018(4) 0.018(5) -0.005(4) 0.011(4) 0.009(3)
C38 0.035(4) 0.019(4) 0.019(5) -0.001(4) 0.012(4) 0.009(4)
C39 0.039(4) 0.020(4) 0.020(5) -0.002(4) 0.010(4) 0.010(4)
C40 0.041(5) 0.020(4) 0.023(5) -0.003(4) 0.008(4) 0.006(4)
C41 0.039(4) 0.023(4) 0.025(5) -0.003(4) 0.008(4) 0.004(4)
C42 0.036(4) 0.022(4) 0.022(5) -0.003(4) 0.009(4) 0.005(4)
C43 0.016(7) 0.048(10) 0.015(8) 0.013(7) 0.004(6) 0.009(7)
C44 0.029(8) 0.010(7) 0.022(8) 0.001(5) 0.005(6) 0.008(6)
C45 0.016(7) 0.015(7) 0.036(9) 0.005(7) 0.005(6) 0.001(6)
C46 0.032(8) 0.017(8) 0.009(7) -0.008(5) 0.001(6) 0.007(6)
C47 0.033(9) 0.034(9) 0.023(9) -0.012(7) -0.006(7) 0.015(7)
C48 0.028(8) 0.016(7) 0.018(8) 0.002(6) 0.013(6) 0.009(6)
C49 0.027(5) 0.023(5) 0.018(5) 0.008(4) -0.005(4) 0.000(4)
C50 0.033(5) 0.029(5) 0.016(5) 0.008(4) -0.007(4) 0.005(4)
C51 0.037(5) 0.037(5) 0.014(5) 0.008(4) -0.006(4) 0.010(4)
C52 0.035(5) 0.036(5) 0.020(5) 0.010(4) -0.007(4) 0.009(4)
C53 0.032(5) 0.031(5) 0.024(5) 0.011(4) -0.008(4) 0.003(4)
C54 0.026(5) 0.026(4) 0.024(5) 0.009(4) -0.005(4) 0.002(4)
C55 0.016(7) 0.019(7) 0.010(7) 0.004(5) -0.006(5) -0.003(6)
C56 0.026(8) 0.018(8) 0.018(8) 0.006(6) 0.003(6) -0.006(6)
C57 0.043(9) 0.012(7) 0.021(8) 0.010(6) 0.003(7) -0.006(6)
C58 0.010(7) 0.032(9) 0.025(9) 0.014(6) 0.001(6) -0.006(6)
C59 0.027(8) 0.023(8) 0.025(9) 0.005(6) 0.004(7) 0.012(6)
C60 0.017(7) 0.028(8) 0.013(7) 0.005(6) 0.000(6) 0.002(6)
C61 0.022(7) 0.032(8) 0.017(7) 0.014(7) 0.000(7) -0.011(6)
C62 0.028(8) 0.016(7) 0.024(8) 0.004(6) -0.009(6) -0.005(6)
C63 0.041(9) 0.021(8) 0.029(10) 0.011(7) -0.009(8) -0.012(7)
C64 0.025(8) 0.063(12) 0.027(10) 0.008(9) -0.006(8) -0.005(8)
C65 0.012(7) 0.037(9) 0.036(10) 0.000(7) -0.005(7) -0.003(6)
C66 0.026(8) 0.019(7) 0.018(8) 0.000(6) -0.003(7) -0.002(6)
C67 0.023(4) 0.023(4) 0.009(4) 0.002(3) 0.000(4) 0.001(4)
C68 0.025(4) 0.024(4) 0.011(4) 0.002(3) 0.003(4) 0.001(4)
C69 0.028(4) 0.024(4) 0.012(4) 0.001(3) 0.000(4) -0.001(4)
C70 0.030(4) 0.025(4) 0.012(4) -0.002(3) -0.002(4) 0.000(4)
C71 0.022(4) 0.025(4) 0.011(4) -0.001(3) -0.002(4) 0.004(4)
C72 0.022(4) 0.022(4) 0.010(4) 0.004(3) 0.000(4) 0.003(4)
C73 0.040(5) 0.028(5) 0.013(5) -0.001(4) 0.009(4) -0.003(4)
C74 0.046(5) 0.029(5) 0.013(5) 0.000(4) 0.010(4) -0.001(4)
C75 0.051(5) 0.032(5) 0.016(5) 0.002(4) 0.013(4) -0.001(4)
C76 0.048(5) 0.035(5) 0.017(5) 0.000(4) 0.014(4) -0.001(4)
C77 0.045(5) 0.030(5) 0.015(5) -0.004(4) 0.011(4) 0.001(4)
C78 0.041(5) 0.030(5) 0.013(5) 0.001(4) 0.009(4) -0.001(4)
C79 0.057(6) 0.026(5) 0.018(5) 0.007(4) -0.018(4) 0.000(5)
C80 0.058(6) 0.029(5) 0.022(5) 0.005(4) -0.015(4) -0.005(5)
C81 0.063(6) 0.034(5) 0.026(5) 0.003(4) -0.018(5) -0.009(5)
C82 0.069(6) 0.041(5) 0.030(5) 0.003(4) -0.026(5) -0.010(5)
C83 0.071(6) 0.038(5) 0.027(5) 0.006(4) -0.027(5) -0.006(5)
C84 0.065(6) 0.033(5) 0.023(5) 0.007(4) -0.024(5) -0.003(5)
C85 0.037(5) 0.022(4) 0.012(4) 0.006(4) 0.002(4) 0.002(4)
C86 0.039(5) 0.026(4) 0.015(5) 0.004(4) 0.002(4) 0.003(4)
C87 0.043(5) 0.026(4) 0.015(5) 0.004(4) 0.007(4) 0.006(4)
C88 0.048(5) 0.023(4) 0.013(5) 0.001(4) 0.009(4) 0.005(4)
C89 0.044(5) 0.021(4) 0.015(5) 0.002(4) 0.006(4) 0.001(4)
C90 0.038(5) 0.021(4) 0.012(5) 0.006(4) 0.003(4) 0.001(4)
O1S 0.111(17) 0.111(17) 0.112(17) 0.001(5) 0.006(5) 0.000(5)
C1S 0.110(17) 0.110(17) 0.110(17) -0.001(6) 0.006(5) 0.001(5)
C2S 0.110(17) 0.111(17) 0.111(18) 0.000(6) 0.006(6) 0.000(5)
C3S 0.111(17) 0.111(17) 0.111(17) 0.001(5) 0.006(6) 0.000(5)
C4S 0.109(17) 0.109(17) 0.109(17) -0.001(5) 0.005(6) 0.000(5)
O1S' 0.17(2) 0.17(2) 0.17(2) 0.000(5) 0.010(6) 0.000(5)
C1S' 0.17(2) 0.17(2) 0.17(2) 0.000(5) 0.009(6) 0.000(5)
C2S' 0.17(2) 0.17(2) 0.17(2) 0.000(5) 0.010(6) 0.001(5)
C3S' 0.17(2) 0.17(2) 0.17(2) 0.000 0.010(6) 0.000
C4S' 0.17(2) 0.17(2) 0.17(2) 0.000(5) 0.010(6) -0.001(5)

loop_
_atom_type_symbol
_atom_type_description
_atom_type_scat_dispersion_real
_atom_type_scat_dispersion_imag
_atom_type_scat_source
C C 0.0033 0.0016 'International Tables Vol C Tables 4.2.6.8 and 6.1.1.4'
H H 0.0000 0.0000 'International Tables Vol C Tables 4.2.6.8 and 6.1.1.4'
O O 0.0106 0.0060 'International Tables Vol C Tables 4.2.6.8 and 6.1.1.4'
P P 0.1023 0.0942 'International Tables Vol C Tables 4.2.6.8 and 6.1.1.4'
Ru Ru -1.2594 0.8363 'International Tables Vol C Tables 4.2.6.8 and 6.1.1.4'

loop_
_geom_angle_atom_site_label_1
_geom_angle_atom_site_label_2
_geom_angle_atom_site_label_3
_geom_angle
_geom_angle_site_symmetry_1
_geom_angle_site_symmetry_3
P3 Ru1 P2 97.89(14) . .
P3 Ru1 P1 106.93(13) . .
P2 Ru1 P1 105.63(13) . .
P3 Ru1 Ru2 117.48(10) . .
P2 Ru1 Ru2 118.29(11) . .
P1 Ru1 Ru2 109.33(9) . .
P5 Ru2 P4 95.97(14) . .
P5 Ru2 Ru1 129.77(11) . .
P4 Ru2 Ru1 127.77(10) . .
C13 P1 C1 99.3(7) . .
C13 P1 C7 98.4(7) . .
C1 P1 C7 98.1(7) . .
C13 P1 Ru1 116.7(5) . .
C1 P1 Ru1 114.4(4) . .
C7 P1 Ru1 125.5(5) . .
C31 P2 C25 99.2(7) . .
C31 P2 C19 98.8(7) . .
C25 P2 C19 99.0(6) . .
C31 P2 Ru1 114.3(5) . .
C25 P2 Ru1 122.3(5) . .
C19 P2 Ru1 119.1(5) . .
C37 P3 C43 101.5(7) . .
C37 P3 C49 101.8(7) . .
C43 P3 C49 94.4(6) . .
C37 P3 Ru1 112.9(5) . .
C43 P3 Ru1 116.1(5) . .
C49 P3 Ru1 126.3(5) . .
C67 P4 C61 100.0(6) . .
C67 P4 C55 103.6(6) . .
C61 P4 C55 97.8(6) . .
C67 P4 Ru2 114.7(5) . .
C61 P4 Ru2 123.0(5) . .
C55 P4 Ru2 114.7(4) . .
C73 P5 C85 100.8(7) . .
C73 P5 C79 93.3(7) . .
C85 P5 C79 107.1(7) . .
C73 P5 Ru2 118.2(5) . .
C85 P5 Ru2 113.8(5) . .
C79 P5 Ru2 120.3(5) . .
C6 C1 C2 117.2(14) . .
C6 C1 P1 124.3(11) . .
C2 C1 P1 118.4(11) . .
C1 C2 C3 119.2(15) . .
C4 C3 C2 122.0(16) . .
C3 C4 C5 119.2(15) . .
C4 C5 C6 120.4(15) . .
C1 C6 C5 121.7(15) . .
C8 C7 C12 118.6(13) . .
C8 C7 P1 117.9(11) . .
C12 C7 P1 123.6(12) . .
C9 C8 C7 120.2(14) . .
C8 C9 C10 121.2(16) . .
C11 C10 C9 119.0(16) . .
C10 C11 C12 120.1(16) . .
C11 C12 C7 120.7(14) . .
C14 C13 C18 116.2(14) . .
C14 C13 P1 124.4(12) . .
C18 C13 P1 119.3(11) . .
C13 C14 C15 121.2(15) . .
C16 C15 C14 122.4(14) . .
C15 C16 C17 115.4(14) . .
C18 C17 C16 121.9(16) . .
C17 C18 C13 122.7(15) . .
C24 C19 C20 118.9(14) . .
C24 C19 P2 121.9(12) . .
C20 C19 P2 119.0(11) . .
C21 C20 C19 121.8(14) . .
C20 C21 C22 117.4(15) . .
C23 C22 C21 121.3(15) . .
C22 C23 C24 119.8(15) . .
C19 C24 C23 120.6(16) . .
C26 C25 C30 119.3(14) . .
C26 C25 P2 116.6(12) . .
C30 C25 P2 124.1(12) . .
C25 C26 C27 120.3(15) . .
C28 C27 C26 120.8(16) . .
C29 C28 C27 119.0(17) . .
C28 C29 C30 121.5(17) . .
C25 C30 C29 119.0(16) . .
C36 C31 C32 115.7(13) . .
C36 C31 P2 119.0(11) . .
C32 C31 P2 125.3(11) . .
C33 C32 C31 122.6(14) . .
C32 C33 C34 119.6(15) . .
C35 C34 C33 119.0(14) . .
C34 C35 C36 122.6(14) . .
C35 C36 C31 120.4(14) . .
C38 C37 C42 117.3(12) . .
C38 C37 P3 118.7(11) . .
C42 C37 P3 123.5(10) . .
C37 C38 C39 120.7(14) . .
C40 C39 C38 120.6(14) . .
C39 C40 C41 119.4(13) . .
C42 C41 C40 121.4(15) . .
C41 C42 C37 120.6(14) . .
C44 C43 C48 117.3(13) . .
C44 C43 P3 120.5(11) . .
C48 C43 P3 122.1(11) . .
C43 C44 C45 120.6(13) . .
C46 C45 C44 120.3(13) . .
C47 C46 C45 119.7(13) . .
C46 C47 C48 119.1(13) . .
C47 C48 C43 122.9(14) . .
C54 C49 C50 117.7(13) . .
C54 C49 P3 118.7(11) . .
C50 C49 P3 123.7(11) . .
C49 C50 C51 121.3(13) . .
C52 C51 C50 117.5(14) . .
C53 C52 C51 122.0(14) . .
C52 C53 C54 119.2(14) . .
C49 C54 C53 122.1(14) . .
C60 C55 C56 119.9(12) . .
C60 C55 P4 119.3(10) . .
C56 C55 P4 120.7(10) . .
C55 C56 C57 118.4(13) . .
C58 C57 C56 121.6(13) . .
C59 C58 C57 119.3(13) . .
C60 C59 C58 119.5(13) . .
C59 C60 C55 121.3(13) . .
C66 C61 C62 117.0(12) . .
C66 C61 P4 127.1(11) . .
C62 C61 P4 115.7(11) . .
C63 C62 C61 120.8(14) . .
C62 C63 C64 120.4(15) . .
C65 C64 C63 121.2(15) . .
C64 C65 C66 118.5(14) . .
C61 C66 C65 122.0(13) . .
C68 C67 C72 116.1(13) . .
C68 C67 P4 119.2(11) . .
C72 C67 P4 124.5(11) . .
C69 C68 C67 121.6(13) . .
C68 C69 C70 121.2(14) . .
C69 C70 C71 117.0(13) . .
C72 C71 C70 120.6(14) . .
C71 C72 C67 123.3(13) . .
C74 C73 C78 116.6(13) . .
C74 C73 P5 122.7(12) . .
C78 C73 P5 120.0(11) . .
C73 C74 C75 122.8(14) . .
C76 C75 C74 117.2(14) . .
C77 C76 C75 122.7(15) . .
C76 C77 C78 120.3(14) . .
C73 C78 C77 120.3(13) . .
C80 C79 C84 118.1(14) . .
C80 C79 P5 119.7(11) . .
C84 C79 P5 121.7(11) . .
C79 C80 C81 120.8(14) . .
C82 C81 C80 119.5(15) . .
C81 C82 C83 120.5(15) . .
C84 C83 C82 121.7(15) . .
C83 C84 C79 118.9(15) . .
C86 C85 C90 118.6(13) . .
C86 C85 P5 126.3(11) . .
C90 C85 P5 114.3(10) . .
C85 C86 C87 119.1(14) . .
C88 C87 C86 121.8(14) . .
C87 C88 C89 119.5(13) . .
C90 C89 C88 119.5(14) . .
C89 C90 C85 121.3(13) . .
C1S O1S C1S 39(7) 2 .
C1S O1S C4S 88(4) 2 .
C1S O1S C4S 107.0 . .
C1S O1S C2S 60(4) 2 2
C1S O1S C2S 79(5) . 2
C4S O1S C2S 29(5) . 2
C1S C1S O1S 80(9) 2 2
C1S C1S O1S 61(8) 2 .
O1S C1S O1S 139(6) 2 .
C1S C1S C2S 106(2) 2 .
O1S C1S C2S 72(6) 2 .
O1S C1S C2S 104.5 . .
C1S C1S C4S 105(7) 2 2
O1S C1S C4S 49(6) 2 2
O1S C1S C4S 126(3) . 2
C2S C1S C4S 24(5) . 2
C1S C1S C2S 47(4) 2 2
O1S C1S C2S 89(5) 2 2
O1S C1S C2S 55(4) . 2
C2S C1S C2S 65(3) . 2
C4S C1S C2S 77(2) 2 2
C4S C2S C3S 102(10) 2 2
C4S C2S C3S 117(10) 2 .
C3S C2S C3S 19(7) 2 .
C4S C2S C1S 106(5) 2 .
C3S C2S C1S 121(7) 2 .
C3S C2S C1S 103.7 . .
C4S C2S O1S 60(8) 2 2
C3S C2S O1S 116(10) 2 2
C3S C2S O1S 111(5) . 2
C1S C2S O1S 47(5) . 2
C4S C2S C2S 118(10) 2 2
C3S C2S C2S 52(7) 2 2
C3S C2S C2S 35.4(6) . 2
C1S C2S C2S 69.4(6) . 2
O1S C2S C2S 81(5) 2 2
C4S C2S C1S 104(10) 2 2
C3S C2S C1S 97(9) 2 2
C3S C2S C1S 81(3) . 2
C1S C2S C1S 27(3) . 2
O1S C2S C1S 46(2) 2 2
C2S C2S C1S 46(3) 2 2
C3S C3S C2S 123(10) 2 2
C3S C3S C4S 144(5) 2 .
C2S C3S C4S 32(8) 2 .
C3S C3S C2S 38(9) 2 .
C2S C3S C2S 93(5) 2 .
C4S C3S C2S 106.0 . .
C2S C4S O1S 90(5) 2 .
C2S C4S C3S 46(6) 2 .
O1S C4S C3S 106.3 . .
C2S C4S C1S 50(4) 2 2
O1S C4S C1S 42(3) . 2
C3S C4S C1S 84(4) . 2
C1S' O1S' C2S' 101(6) 2 2
C1S' O1S' C1S' 88(10) 2 .
C2S' O1S' C1S' 106.8(10) 2 .
C1S' O1S' C4S' 103(6) 2 .
C2S' O1S' C4S' 2.4(18) 2 .
C1S' O1S' C4S' 107.0(3) . .
C1S' O1S' O1S' 71(10) 2 2
C2S' O1S' O1S' 108(2) 2 2
C1S' O1S' O1S' 17(3) . 2
C4S' O1S' O1S' 108.6(12) . 2
O1S' C1S' O1S' 92(10) 2 .
O1S' C1S' C1S' 75(9) 2 2
O1S' C1S' C1S' 18(4) . 2
O1S' C1S' C2S' 62(7) 2 .
O1S' C1S' C2S' 104.4(3) . .
C1S' C1S' C2S' 96.9(17) 2 .
O1S' C1S' C4S' 61(6) 2 2
O1S' C1S' C4S' 104.5(9) . 2
C1S' C1S' C4S' 97(2) 2 2
C2S' C1S' C4S' 1.2(14) . 2
C4S' C2S' O1S' 144(10) 2 2
C4S' C2S' C3S' 88(2) 2 .
O1S' C2S' C3S' 111(3) 2 .
C4S' C2S' C1S' 161(10) 2 .
O1S' C2S' C1S' 17(3) 2 .
C3S' C2S' C1S' 103.7(3) . .
C4S' C3S' C4S' 109(3) 2 .
C4S' C3S' C2S' 4(2) 2 .
C4S' C3S' C2S' 106.0(2) . .
C4S' C3S' C2S' 106.0(2) 2 2
C4S' C3S' C2S' 4(2) . 2
C2S' C3S' C2S' 103(2) . 2
C2S' C4S' O1S' 33(10) 2 .
C2S' C4S' C3S' 88(3) 2 .
O1S' C4S' C3S' 106.3(3) . .
C2S' C4S' C1S' 17(10) 2 2
O1S' C4S' C1S' 16(3) . 2
C3S' C4S' C1S' 99(3) . 2

loop_
_geom_bond_atom_site_label_1
_geom_bond_atom_site_label_2
_geom_bond_distance
_geom_bond_site_symmetry_2
Ru1 P3 2.333(4) .
Ru1 P2 2.338(4) .
Ru1 P1 2.393(4) .
Ru1 Ru2 2.5897(18) .
Ru2 P5 2.243(4) .
Ru2 P4 2.250(4) .
P1 C13 1.847(14) .
P1 C1 1.859(15) .
P1 C7 1.882(14) .
P2 C31 1.827(14) .
P2 C25 1.855(16) .
P2 C19 1.859(15) .
P3 C37 1.838(14) .
P3 C43 1.841(14) .
P3 C49 1.876(14) .
P4 C67 1.829(14) .
P4 C61 1.854(14) .
P4 C55 1.854(13) .
P5 C73 1.829(15) .
P5 C85 1.845(14) .
P5 C79 1.846(16) .
C1 C6 1.386(19) .
C1 C2 1.40(2) .
C2 C3 1.42(2) .
C3 C4 1.34(2) .
C4 C5 1.37(2) .
C5 C6 1.39(2) .
C7 C8 1.39(2) .
C7 C12 1.39(2) .
C8 C9 1.36(2) .
C9 C10 1.41(2) .
C10 C11 1.36(2) .
C11 C12 1.39(2) .
C13 C14 1.342(19) .
C13 C18 1.42(2) .
C14 C15 1.42(2) .
C15 C16 1.36(2) .
C16 C17 1.41(2) .
C17 C18 1.33(2) .
C19 C24 1.37(2) .
C19 C20 1.38(2) .
C20 C21 1.38(2) .
C21 C22 1.39(2) .
C22 C23 1.36(2) .
C23 C24 1.38(2) .
C25 C26 1.38(2) .
C25 C30 1.40(2) .
C26 C27 1.39(2) .
C27 C28 1.39(2) .
C28 C29 1.36(2) .
C29 C30 1.41(2) .
C31 C36 1.402(19) .
C31 C32 1.42(2) .
C32 C33 1.37(2) .
C33 C34 1.39(2) .
C34 C35 1.35(2) .
C35 C36 1.379(19) .
C37 C38 1.389(18) .
C37 C42 1.45(2) .
C38 C39 1.398(18) .
C39 C40 1.37(2) .
C40 C41 1.40(2) .
C41 C42 1.339(19) .
C43 C44 1.367(19) .
C43 C48 1.395(19) .
C44 C45 1.406(19) .
C45 C46 1.381(19) .
C46 C47 1.370(19) .
C47 C48 1.37(2) .
C49 C54 1.329(19) .
C49 C50 1.40(2) .
C50 C51 1.422(19) .
C51 C52 1.35(2) .
C52 C53 1.35(2) .
C53 C54 1.408(19) .
C55 C60 1.381(18) .
C55 C56 1.382(18) .
C56 C57 1.392(18) .
C57 C58 1.380(19) .
C58 C59 1.380(19) .
C59 C60 1.378(18) .
C61 C66 1.381(19) .
C61 C62 1.425(19) .
C62 C63 1.365(19) .
C63 C64 1.37(2) .
C64 C65 1.37(2) .
C65 C66 1.404(19) .
C67 C68 1.399(19) .
C67 C72 1.399(18) .
C68 C69 1.386(19) .
C69 C70 1.401(19) .
C70 C71 1.42(2) .
C71 C72 1.355(19) .
C73 C74 1.375(19) .
C73 C78 1.41(2) .
C74 C75 1.427(19) .
C75 C76 1.38(2) .
C76 C77 1.32(2) .
C77 C78 1.427(19) .
C79 C80 1.39(2) .
C79 C84 1.45(2) .
C80 C81 1.40(2) .
C81 C82 1.37(2) .
C82 C83 1.38(2) .
C83 C84 1.36(2) .
C85 C86 1.373(19) .
C85 C90 1.402(19) .
C86 C87 1.416(19) .
C87 C88 1.34(2) .
C88 C89 1.393(19) .
C89 C90 1.377(18) .
O1S C1S 1.31(13) 2
O1S C1S 1.4710 .
O1S C4S 1.4723 .
O1S C2S 1.69(10) 2
C1S C1S 0.94(16) 2
C1S O1S 1.31(12) 2
C1S C2S 1.5409 .
C1S C4S 1.94(8) 2
C1S C2S 2.02(9) 2
C2S C4S 0.83(17) 2
C2S C3S 1.13(12) 2
C2S C3S 1.5401 .
C2S O1S 1.69(11) 2
C2S C2S 1.95(13) 2
C2S C1S 2.02(12) 2
C3S C3S 0.60(16) 2
C3S C2S 1.13(8) 2
C3S C4S 1.5397 .
C4S C2S 0.83(15) 2
C4S C1S 1.94(10) 2
O1S' C1S' 0.46(8) 2
O1S' C2S' 1.39(6) 2
O1S' C1S' 1.471(2) .
O1S' C4S' 1.472(2) .
O1S' O1S' 1.56(10) 2
C1S' O1S' 0.46(8) 2
C1S' C1S' 1.52(8) 2
C1S' C2S' 1.541(2) .
C1S' C4S' 1.64(7) 2
C2S' C4S' 0.10(7) 2
C2S' O1S' 1.39(6) 2
C2S' C3S' 1.540(2) .
C3S' C4S' 1.540(2) 2
C3S' C4S' 1.540(2) .
C3S' C2S' 1.540(2) 2
C4S' C2S' 0.10(7) 2
C4S' C1S' 1.64(7) 2

loop_
_geom_torsion_atom_site_label_1
_geom_torsion_atom_site_label_2
_geom_torsion_atom_site_label_3
_geom_torsion_atom_site_label_4
_geom_torsion
_geom_torsion_site_symmetry_1
_geom_torsion_site_symmetry_4
C13 P1 C1 C6 99.7(13) . .
C7 P1 C1 C6 -0.2(14) . .
Ru1 P1 C1 C6 -135.3(11) . .
C13 P1 C1 C2 -76.6(12) . .
C7 P1 C1 C2 -176.5(12) . .
Ru1 P1 C1 C2 48.4(13) . .
C6 C1 C2 C3 6(2) . .
P1 C1 C2 C3 -177.7(11) . .
C1 C2 C3 C4 -3(2) . .
C2 C3 C4 C5 1(2) . .
C3 C4 C5 C6 -2(2) . .
C2 C1 C6 C5 -7(2) . .
P1 C1 C6 C5 176.9(12) . .
C4 C5 C6 C1 5(2) . .
C13 P1 C7 C8 -179.2(13) . .
C1 P1 C7 C8 -78.5(13) . .
Ru1 P1 C7 C8 49.3(15) . .
C13 P1 C7 C12 2.2(15) . .
C1 P1 C7 C12 102.9(14) . .
Ru1 P1 C7 C12 -129.3(12) . .
C12 C7 C8 C9 -1(2) . .
P1 C7 C8 C9 -180.0(13) . .
C7 C8 C9 C10 5(3) . .
C8 C9 C10 C11 -6(3) . .
C9 C10 C11 C12 3(3) . .
C10 C11 C12 C7 1(3) . .
C8 C7 C12 C11 -2(2) . .
P1 C7 C12 C11 176.7(13) . .
C1 P1 C13 C14 2.6(15) . .
C7 P1 C13 C14 102.2(14) . .
Ru1 P1 C13 C14 -120.8(12) . .
C1 P1 C13 C18 -174.6(12) . .
C7 P1 C13 C18 -74.9(13) . .
Ru1 P1 C13 C18 62.0(13) . .
C18 C13 C14 C15 1(2) . .
P1 C13 C14 C15 -175.9(11) . .
C13 C14 C15 C16 0(2) . .
C14 C15 C16 C17 -3(2) . .
C15 C16 C17 C18 5(2) . .
C16 C17 C18 C13 -4(2) . .
C14 C13 C18 C17 1(2) . .
P1 C13 C18 C17 178.2(12) . .
C31 P2 C19 C24 -66.9(15) . .
C25 P2 C19 C24 33.9(15) . .
Ru1 P2 C19 C24 168.8(12) . .
C31 P2 C19 C20 108.5(13) . .
C25 P2 C19 C20 -150.7(12) . .
Ru1 P2 C19 C20 -15.7(14) . .
C24 C19 C20 C21 -1(2) . .
P2 C19 C20 C21 -176.2(12) . .
C19 C20 C21 C22 1(2) . .
C20 C21 C22 C23 1(2) . .
C21 C22 C23 C24 -3(3) . .
C20 C19 C24 C23 -1(2) . .
P2 C19 C24 C23 174.4(13) . .
C22 C23 C24 C19 3(3) . .
C31 P2 C25 C26 -170.0(11) . .
C19 P2 C25 C26 89.6(12) . .
Ru1 P2 C25 C26 -43.4(13) . .
C31 P2 C25 C30 10.3(14) . .
C19 P2 C25 C30 -90.1(14) . .
Ru1 P2 C25 C30 136.9(12) . .
C30 C25 C26 C27 0(2) . .
P2 C25 C26 C27 -179.6(12) . .
C25 C26 C27 C28 0(3) . .
C26 C27 C28 C29 1(3) . .
C27 C28 C29 C30 -3(3) . .
C26 C25 C30 C29 -2(2) . .
P2 C25 C30 C29 177.9(13) . .
C28 C29 C30 C25 3(3) . .
C25 P2 C31 C36 65.4(13) . .
C19 P2 C31 C36 166.0(12) . .
Ru1 P2 C31 C36 -66.5(13) . .
C25 P2 C31 C32 -112.8(14) . .
C19 P2 C31 C32 -12.1(15) . .
Ru1 P2 C31 C32 115.4(13) . .
C36 C31 C32 C33 0(2) . .
P2 C31 C32 C33 177.9(12) . .
C31 C32 C33 C34 -2(2) . .
C32 C33 C34 C35 2(2) . .
C33 C34 C35 C36 1(2) . .
C34 C35 C36 C31 -3(2) . .
C32 C31 C36 C35 3(2) . .
P2 C31 C36 C35 -175.4(11) . .
C43 P3 C37 C38 54.8(12) . .
C49 P3 C37 C38 151.8(11) . .
Ru1 P3 C37 C38 -70.2(12) . .
C43 P3 C37 C42 -134.2(13) . .
C49 P3 C37 C42 -37.2(14) . .
Ru1 P3 C37 C42 100.9(12) . .
C42 C37 C38 C39 3(2) . .
P3 C37 C38 C39 174.3(10) . .
C37 C38 C39 C40 -2(2) . .
C38 C39 C40 C41 0(2) . .
C39 C40 C41 C42 1(2) . .
C40 C41 C42 C37 0(2) . .
C38 C37 C42 C41 -2(2) . .
P3 C37 C42 C41 -173.4(11) . .
C37 P3 C43 C44 -146.6(11) . .
C49 P3 C43 C44 110.4(12) . .
Ru1 P3 C43 C44 -23.8(13) . .
C37 P3 C43 C48 38.1(13) . .
C49 P3 C43 C48 -64.9(12) . .
Ru1 P3 C43 C48 160.9(10) . .
C48 C43 C44 C45 4.4(19) . .
P3 C43 C44 C45 -171.1(10) . .
C43 C44 C45 C46 -1(2) . .
C44 C45 C46 C47 -2(2) . .
C45 C46 C47 C48 2(2) . .
C46 C47 C48 C43 2(2) . .
C44 C43 C48 C47 -5(2) . .
P3 C43 C48 C47 170.8(11) . .
C37 P3 C49 C54 151.9(12) . .
C43 P3 C49 C54 -105.4(13) . .
Ru1 P3 C49 C54 21.7(14) . .
C37 P3 C49 C50 -28.9(14) . .
C43 P3 C49 C50 73.8(14) . .
Ru1 P3 C49 C50 -159.1(10) . .
C54 C49 C50 C51 2(2) . .
P3 C49 C50 C51 -177.1(12) . .
C49 C50 C51 C52 -1(2) . .
C50 C51 C52 C53 1(2) . .
C51 C52 C53 C54 -3(2) . .
C50 C49 C54 C53 -4(2) . .
P3 C49 C54 C53 175.3(11) . .
C52 C53 C54 C49 5(2) . .
C67 P4 C55 C60 -51.6(12) . .
C61 P4 C55 C60 50.8(11) . .
Ru2 P4 C55 C60 -177.4(9) . .
C67 P4 C55 C56 130.6(11) . .
C61 P4 C55 C56 -127.0(11) . .
Ru2 P4 C55 C56 4.8(12) . .
C60 C55 C56 C57 -1(2) . .
P4 C55 C56 C57 176.7(10) . .
C55 C56 C57 C58 0(2) . .
C56 C57 C58 C59 1(2) . .
C57 C58 C59 C60 -1(2) . .
C58 C59 C60 C55 1(2) . .
C56 C55 C60 C59 1(2) . .
P4 C55 C60 C59 -177.2(11) . .
C67 P4 C61 C66 1.6(14) . .
C55 P4 C61 C66 -103.8(13) . .
Ru2 P4 C61 C66 130.0(11) . .
C67 P4 C61 C62 176.2(11) . .
C55 P4 C61 C62 70.8(11) . .
Ru2 P4 C61 C62 -55.4(12) . .
C66 C61 C62 C63 -3(2) . .
P4 C61 C62 C63 -178.6(11) . .
C61 C62 C63 C64 1(2) . .
C62 C63 C64 C65 0(2) . .
C63 C64 C65 C66 1(2) . .
C62 C61 C66 C65 5(2) . .
P4 C61 C66 C65 179.8(11) . .
C64 C65 C66 C61 -4(2) . .
C61 P4 C67 C68 66.5(12) . .
C55 P4 C67 C68 167.1(11) . .
Ru2 P4 C67 C68 -67.1(11) . .
C61 P4 C67 C72 -119.4(12) . .
C55 P4 C67 C72 -18.8(13) . .
Ru2 P4 C67 C72 107.0(12) . .
C72 C67 C68 C69 5(2) . .
P4 C67 C68 C69 179.3(11) . .
C67 C68 C69 C70 -3(2) . .
C68 C69 C70 C71 1(2) . .
C69 C70 C71 C72 0(2) . .
C70 C71 C72 C67 1(2) . .
C68 C67 C72 C71 -4(2) . .
P4 C67 C72 C71 -177.9(11) . .
C85 P5 C73 C74 25.0(14) . .
C79 P5 C73 C74 -83.1(13) . .
Ru2 P5 C73 C74 149.7(11) . .
C85 P5 C73 C78 -164.4(12) . .
C79 P5 C73 C78 87.4(13) . .
Ru2 P5 C73 C78 -39.8(14) . .
C78 C73 C74 C75 2(2) . .
P5 C73 C74 C75 172.9(12) . .
C73 C74 C75 C76 -2(2) . .
C74 C75 C76 C77 1(2) . .
C75 C76 C77 C78 1(3) . .
C74 C73 C78 C77 0(2) . .
P5 C73 C78 C77 -171.5(11) . .
C76 C77 C78 C73 -1(2) . .
C73 P5 C79 C80 -92.9(15) . .
C85 P5 C79 C80 164.7(14) . .
Ru2 P5 C79 C80 32.6(17) . .
C73 P5 C79 C84 78.6(15) . .
C85 P5 C79 C84 -23.8(17) . .
Ru2 P5 C79 C84 -155.8(12) . .
C84 C79 C80 C81 6(3) . .
P5 C79 C80 C81 177.5(14) . .
C79 C80 C81 C82 0(3) . .
C80 C81 C82 C83 -6(3) . .
C81 C82 C83 C84 7(3) . .
C82 C83 C84 C79 -1(3) . .
C80 C79 C84 C83 -5(3) . .
P5 C79 C84 C83 -176.4(15) . .
C73 P5 C85 C86 -126.1(13) . .
C79 P5 C85 C86 -29.3(15) . .
Ru2 P5 C85 C86 106.3(13) . .
C73 P5 C85 C90 64.4(12) . .
C79 P5 C85 C90 161.3(11) . .
Ru2 P5 C85 C90 -63.2(11) . .
C90 C85 C86 C87 0(2) . .
P5 C85 C86 C87 -169.1(11) . .
C85 C86 C87 C88 -3(2) . .
C86 C87 C88 C89 5(2) . .
C87 C88 C89 C90 -4(2) . .
C88 C89 C90 C85 1(2) . .
C86 C85 C90 C89 1(2) . .
P5 C85 C90 C89 171.3(11) . .
C4S O1S C1S C1S 64.5(12) . 2
C2S O1S C1S C1S 56(4) 2 2
C1S O1S C1S O1S -21(8) 2 2
C4S O1S C1S O1S 43(9) . 2
C2S O1S C1S O1S 35(8) 2 2
C1S O1S C1S C2S -100.8(11) 2 .
C4S O1S C1S C2S -36.3 . .
C2S O1S C1S C2S -45(4) 2 .
C1S O1S C1S C4S -88(10) 2 2
C4S O1S C1S C4S -24(10) . 2
C2S O1S C1S C4S -32(9) 2 2
C1S O1S C1S C2S -56(4) 2 2
C4S O1S C1S C2S 9(4) . 2
C1S C1S C2S C4S 91(16) 2 2
O1S C1S C2S C4S 18(15) 2 2
O1S C1S C2S C4S 155(17) . 2
C2S C1S C2S C4S 115(18) 2 2
C1S C1S C2S C3S -24(18) 2 2
O1S C1S C2S C3S -97(15) 2 2
O1S C1S C2S C3S 40(14) . 2
C4S C1S C2S C3S -115(28) 2 2
C2S C1S C2S C3S 0(12) 2 2
C1S C1S C2S C3S -32(8) 2 .
O1S C1S C2S C3S -106(7) 2 .
O1S C1S C2S C3S 31.6 . .
C4S C1S C2S C3S -123(17) 2 .
C2S C1S C2S C3S -8(5) 2 .
C1S C1S C2S O1S 74(10) 2 2
O1S C1S C2S O1S 137(7) . 2
C4S C1S C2S O1S -18(15) 2 2
C2S C1S C2S O1S 97(7) 2 2
C1S C1S C2S C2S -24(8) 2 2
O1S C1S C2S C2S -97(7) 2 2
O1S C1S C2S C2S 40(5) . 2
C4S C1S C2S C2S -115(18) 2 2
O1S C1S C2S C1S -74(10) 2 2
O1S C1S C2S C1S 64(8) . 2
C4S C1S C2S C1S -91(16) 2 2
C2S C1S C2S C1S 24(8) 2 2
C4S C2S C3S C3S 43(29) 2 2
C1S C2S C3S C3S 158(36) . 2
O1S C2S C3S C3S 109(34) 2 2
C2S C2S C3S C3S 145(41) 2 2
C1S C2S C3S C3S 145(35) 2 2
C4S C2S C3S C2S -102(14) 2 2
C3S C2S C3S C2S -145(41) 2 2
C1S C2S C3S C2S 14(8) . 2
O1S C2S C3S C2S -36(10) 2 2
C1S C2S C3S C2S 0(8) 2 2
C4S C2S C3S C4S -131(13) 2 .
C3S C2S C3S C4S -174(36) 2 .
C1S C2S C3S C4S -15.8 . .
O1S C2S C3S C4S -65(5) 2 .
C2S C2S C3S C4S -29(8) 2 .
C1S C2S C3S C4S -30(4) 2 .
C1S O1S C4S C2S 17(8) 2 2
C1S O1S C4S C2S -17(8) . 2
C1S O1S C4S C3S 61(6) 2 .
C1S O1S C4S C3S 26.1 . .
C2S O1S C4S C3S 44(8) 2 .
C1S O1S C4S C1S -35(6) . 2
C2S O1S C4S C1S -17(8) 2 2
C3S C3S C4S C2S 62(33) 2 2
C2S C3S C4S C2S 68(10) . 2
C3S C3S C4S O1S -12(40) 2 .
C2S C3S C4S O1S -74(10) 2 .
C2S C3S C4S O1S -5.5 . .
C3S C3S C4S C1S 25(40) 2 2
C2S C3S C4S C1S -38(10) 2 2
C2S C3S C4S C1S 31(4) . 2
C1S' O1S' C1S' O1S' -5(7) 2 2
C2S' O1S' C1S' O1S' 96(5) 2 2
C4S' O1S' C1S' O1S' 98(4) . 2
C2S' O1S' C1S' C1S' 100(3) 2 2
C4S' O1S' C1S' C1S' 103(3) . 2
O1S' O1S' C1S' C1S' 5(7) 2 2
C1S' O1S' C1S' C2S' -67(3) 2 .
C2S' O1S' C1S' C2S' 34(2) 2 .
C4S' O1S' C1S' C2S' 36.4(10) . .
O1S' O1S' C1S' C2S' -62(4) 2 .
C1S' O1S' C1S' C4S' -65(4) 2 2
C2S' O1S' C1S' C4S' 35.1(14) 2 2
C4S' O1S' C1S' C4S' 37.6(19) . 2
O1S' O1S' C1S' C4S' -61(4) 2 2
O1S' C1S' C2S' C4S' 10(43) 2 2
O1S' C1S' C2S' C4S' 95(50) . 2
C1S' C1S' C2S' C4S' 78(49) 2 2
O1S' C1S' C2S' O1S' 85(10) . 2
C1S' C1S' C2S' O1S' 69(8) 2 2
C4S' C1S' C2S' O1S' -10(43) 2 2
O1S' C1S' C2S' C3S' -117(10) 2 .
O1S' C1S' C2S' C3S' -31.8(13) . .
C1S' C1S' C2S' C3S' -48(4) 2 .
C4S' C1S' C2S' C3S' -127(50) 2 .
O1S' C2S' C3S' C4S' 149(28) 2 2
C1S' C2S' C3S' C4S' 165(27) . 2
C4S' C2S' C3S' C4S' -149(26) 2 .
O1S' C2S' C3S' C4S' 0(3) 2 .
C1S' C2S' C3S' C4S' 16.1(19) . .
C4S' C2S' C3S' C2S' -147(27) 2 2
O1S' C2S' C3S' C2S' 2(2) 2 2
C1S' C2S' C3S' C2S' 18.3(12) . 2
C1S' O1S' C4S' C2S' 5(21) 2 2
C1S' O1S' C4S' C2S' -86(27) . 2
O1S' O1S' C4S' C2S' -68(27) 2 2
C1S' O1S' C4S' C3S' 66(10) 2 .
C2S' O1S' C4S' C3S' 60(27) 2 .
C1S' O1S' C4S' C3S' -26.0(17) . .
O1S' O1S' C4S' C3S' -8(3) 2 .
C2S' O1S' C4S' C1S' -5(21) 2 2
C1S' O1S' C4S' C1S' -92(10) . 2
O1S' O1S' C4S' C1S' -74(11) 2 2
C4S' C3S' C4S' C2S' 32(26) 2 2
C2S' C3S' C4S' C2S' 34(28) . 2
C4S' C3S' C4S' O1S' 3.2(13) 2 .
C2S' C3S' C4S' O1S' 5(2) . .
C2S' C3S' C4S' O1S' -28(26) 2 .
C4S' C3S' C4S' C1S' 17.9(14) 2 2
C2S' C3S' C4S' C1S' 20(3) . 2
C2S' C3S' C4S' C1S' -14(26) 2 2
